data_4028906
loop_
_publ_author_name
'Fleming, Fraser F.'
'Liu, Wang'
'Ghosh, Somraj'
'Steward, Omar W.'

_publ_section_title
;
 Metalated Nitriles:&#x00A0; Internal 1,2-Asymmetric Induction
;
_journal_issue 7
_journal_name_full 'The Journal of Organic Chemistry'
_journal_page_first 2803
_journal_page_last 2810
_journal_paper_doi 10.1021/jo702681e
_journal_volume 73
_journal_year 2008
_chemical_formula_moiety 'C9 H16 O2'
_chemical_formula_sum 'C9 H16 O2'
_chemical_formula_weight 156.22
_chemical_melting_point 316.0(10)
_chemical_name_systematic
; 
(2S,3S,E)-2,3-dimethylhex-4-encarboxylic acid 
;
_space_group_IT_number 2
_symmetry_cell_setting triclinic
_symmetry_space_group_name_Hall '-P 1'
_symmetry_space_group_name_H-M 'P -1'
_atom_sites_solution_hydrogens geom
_atom_sites_solution_primary direct
_atom_sites_solution_secondary difmap
_audit_creation_date 'Jan. 12, 2007'
_audit_creation_method SHELXL-97
_cell_angle_alpha 102.27(3)
_cell_angle_beta 104.14(3)
_cell_angle_gamma 93.99(3)
_cell_formula_units_Z 2
_cell_length_a 6.448(8)
_cell_length_b 6.734(8)
_cell_length_c 11.712(14)
_cell_measurement_reflns_used 6685
_cell_measurement_temperature 296(2)
_cell_measurement_theta_max 28.2
_cell_measurement_theta_min 2.4
_cell_volume 477.9(10)
_computing_cell_refinement 'SAINT (Bruker, 1998)'
_computing_data_collection 'SMART (Bruker, 1998)'
_computing_data_reduction SAINT
_computing_molecular_graphics 'SHELXTL, (Sheldrick, 2000)'
_computing_publication_material SHEXTL
_computing_structure_refinement 'SHELXL-97 (Sheldrick, 1997)'
_computing_structure_solution 'SHELXS-97 (Sheldrick, 1997)'
_diffrn_ambient_temperature 296(2)
_diffrn_measured_fraction_theta_full 0.972
_diffrn_measured_fraction_theta_max 0.972
_diffrn_measurement_device_type 'Bruker Smart Apex II'
_diffrn_measurement_method '\f and \w scans'
_diffrn_radiation_monochromator graphite
_diffrn_radiation_source 'fine-focus sealed tube'
_diffrn_radiation_type MoK\a
_diffrn_radiation_wavelength 0.71073
_diffrn_reflns_av_R_equivalents 0.6206
_diffrn_reflns_av_sigmaI/netI 0.3003
_diffrn_reflns_limit_h_max 8
_diffrn_reflns_limit_h_min -8
_diffrn_reflns_limit_k_max 8
_diffrn_reflns_limit_k_min -8
_diffrn_reflns_limit_l_max 15
_diffrn_reflns_limit_l_min -15
_diffrn_reflns_number 6685
_diffrn_reflns_theta_full 28.22
_diffrn_reflns_theta_max 28.22
_diffrn_reflns_theta_min 1.85
_diffrn_standards_interval_count 0
_diffrn_standards_interval_time 0
_diffrn_standards_number 2284
_exptl_absorpt_coefficient_mu 0.075
_exptl_absorpt_correction_T_max 0.993
_exptl_absorpt_correction_T_min 0.970
_exptl_absorpt_correction_type multi-scan
_exptl_absorpt_process_details 'SADABS (Sheldrick, 2002)'
_exptl_crystal_colour colorless
_exptl_crystal_density_diffrn 1.086
_exptl_crystal_density_method 'not measured'
_exptl_crystal_description plate
_exptl_crystal_F_000 172
_exptl_crystal_size_max 0.4
_exptl_crystal_size_mid 0.4
_exptl_crystal_size_min 0.1
_refine_diff_density_max 0.224
_refine_diff_density_min -0.246
_refine_diff_density_rms 0.077
_refine_ls_extinction_method none
_refine_ls_goodness_of_fit_ref 0.567
_refine_ls_hydrogen_treatment constr
_refine_ls_matrix_type full
_refine_ls_number_parameters 210
_refine_ls_number_reflns 2284
_refine_ls_number_restraints 0
_refine_ls_restrained_S_all 0.567
_refine_ls_R_factor_all 0.1665
_refine_ls_R_factor_gt 0.0744
_refine_ls_shift/su_max 0.000
_refine_ls_shift/su_mean 0.000
_refine_ls_structure_factor_coef Fsqd
_refine_ls_weighting_details 'calc w=1/[\s^2^(Fo^2^)+(0.1000P)^2^+0.6220P] where P=(Fo^2^+2Fc^2^)/3'
_refine_ls_weighting_scheme calc
_refine_ls_wR_factor_gt 0.1764
_refine_ls_wR_factor_ref 0.2832
_reflns_number_gt 641
_reflns_number_total 2284
_reflns_threshold_expression >2sigma(I)
_cod_data_source_file jo702681esup1.cif
_cod_data_source_block acid7
_cod_depositor_comments
;
The following automatic conversions were performed:

'_chemical_melting_point' value '315-317 K' was changed to
'316.0(10)' - the average value was taken and precision was
estimated.

Automatic conversion script
Id: cif_fix_values 1891 2012-01-12 08:04:46Z andrius 
;
_cod_original_sg_symbol_H-M P-1
_cod_database_code 4028906

loop_
_symmetry_equiv_pos_as_xyz
'x, y, z'
'-x, -y, -z'

loop_
_atom_site_label
_atom_site_type_symbol
_atom_site_fract_x
_atom_site_fract_y
_atom_site_fract_z
_atom_site_U_iso_or_equiv
_atom_site_adp_type
_atom_site_occupancy
_atom_site_symmetry_multiplicity
_atom_site_calc_flag
_atom_site_refinement_flags
_atom_site_disorder_assembly
_atom_site_disorder_group
C1A C 0.152(2) 0.8292(15) 0.4094(12) 0.102(5) Uani 0.645(11) 1 d P A 1
C2A C 0.2934(9) 0.7293(10) 0.3317(5) 0.0717(17) Uani 0.645(11) 1 d P A 1
H2A H 0.4348 0.7230 0.3849 0.086 Uiso 0.645(11) 1 calc PR A 1
C3A C 0.1839(9) 0.5128(8) 0.2718(5) 0.0676(18) Uani 0.645(11) 1 d P A 1
H3A H 0.0390 0.5208 0.2232 0.081 Uiso 0.645(11) 1 calc PR A 1
C4A C 0.306(2) 0.3964(16) 0.1869(11) 0.071(2) Uani 0.645(11) 1 d P A 1
C5A C 0.1966(15) 0.319(2) 0.0697(12) 0.072(4) Uani 0.645(11) 1 d P A 1
H5A H 0.0584 0.3546 0.0470 0.087 Uiso 0.645(11) 1 calc PR A 1
C6A C 0.267(2) 0.184(3) -0.0274(15) 0.139(7) Uani 0.645(11) 1 d P A 1
H6A1 H 0.4181 0.1745 0.0007 0.208 Uiso 0.645(11) 1 calc PR A 1
H6A2 H 0.2426 0.2413 -0.0974 0.208 Uiso 0.645(11) 1 calc PR A 1
H6A3 H 0.1866 0.0506 -0.0485 0.208 Uiso 0.645(11) 1 calc PR A 1
C7A C 0.3256(17) 0.8429(19) 0.2361(14) 0.087(4) Uani 0.645(11) 1 d P A 1
H7A1 H 0.4202 0.7763 0.1930 0.131 Uiso 0.645(11) 1 calc PR A 1
H7A2 H 0.3878 0.9819 0.2750 0.131 Uiso 0.645(11) 1 calc PR A 1
H7A3 H 0.1888 0.8421 0.1802 0.131 Uiso 0.645(11) 1 calc PR A 1
C8A C 0.161(2) 0.3975(18) 0.3691(10) 0.100(4) Uani 0.645(11) 1 d P A 1
H8A1 H 0.2996 0.4042 0.4245 0.150 Uiso 0.645(11) 1 calc PR A 1
H8A2 H 0.1046 0.2568 0.3310 0.150 Uiso 0.645(11) 1 calc PR A 1
H8A3 H 0.0643 0.4595 0.4124 0.150 Uiso 0.645(11) 1 calc PR A 1
C9A C 0.533(2) 0.386(2) 0.2377(12) 0.085(3) Uani 0.645(11) 1 d P A 1
H9A1 H 0.5851 0.2916 0.1805 0.128 Uiso 0.645(11) 1 calc PR A 1
H9A2 H 0.5513 0.3397 0.3112 0.128 Uiso 0.645(11) 1 calc PR A 1
H9A3 H 0.6132 0.5192 0.2548 0.128 Uiso 0.645(11) 1 calc PR A 1
O1A O 0.2503(11) 0.9075(17) 0.5207(10) 0.099(5) Uani 0.645(11) 1 d P A 1
H1A H 0.1650 0.9579 0.5565 0.149 Uiso 0.645(11) 1 calc PR A 1
O2A O -0.0280(13) 0.8514(14) 0.3624(6) 0.092(3) Uani 0.645(11) 1 d P A 1
C1B C 0.160(2) 0.819(3) 0.4141(14) 0.089(8) Uani 0.355(11) 1 d P A 2
C2B C 0.2548(17) 0.6204(17) 0.3605(11) 0.071(3) Uani 0.355(11) 1 d P A 2
H2B H 0.4101 0.6407 0.3993 0.085 Uiso 0.355(11) 1 calc PR A 2
C3B C 0.2256(14) 0.6218(12) 0.2283(9) 0.066(3) Uani 0.355(11) 1 d P A 2
H3B H 0.0703 0.6095 0.1908 0.079 Uiso 0.355(11) 1 calc PR A 2
C4B C 0.308(3) 0.450(2) 0.1613(18) 0.059(3) Uani 0.355(11) 1 d P A 2
C5B C 0.188(5) 0.322(3) 0.075(3) 0.110(11) Uani 0.355(11) 1 d P A 2
H5B H 0.0400 0.3183 0.0630 0.132 Uiso 0.355(11) 1 calc PR A 2
C6B C 0.275(5) 0.168(4) -0.012(2) 0.129(11) Uani 0.355(11) 1 d P A 2
H6B1 H 0.1748 0.1355 -0.0909 0.193 Uiso 0.355(11) 1 calc PR A 2
H6B2 H 0.2929 0.0458 0.0169 0.193 Uiso 0.355(11) 1 calc PR A 2
H6B3 H 0.4115 0.2273 -0.0169 0.193 Uiso 0.355(11) 1 calc PR A 2
C7B C 0.327(5) 0.834(3) 0.222(3) 0.130(11) Uani 0.355(11) 1 d P A 2
H7B1 H 0.4765 0.8589 0.2665 0.195 Uiso 0.355(11) 1 calc PR A 2
H7B2 H 0.2520 0.9398 0.2557 0.195 Uiso 0.355(11) 1 calc PR A 2
H7B3 H 0.3164 0.8357 0.1385 0.195 Uiso 0.355(11) 1 calc PR A 2
C8B C 0.164(4) 0.417(4) 0.375(3) 0.127(11) Uani 0.355(11) 1 d P A 2
H8B1 H 0.0131 0.3879 0.3328 0.191 Uiso 0.355(11) 1 calc PR A 2
H8B2 H 0.1808 0.4225 0.4594 0.191 Uiso 0.355(11) 1 calc PR A 2
H8B3 H 0.2389 0.3103 0.3418 0.191 Uiso 0.355(11) 1 calc PR A 2
C9B C 0.553(5) 0.429(4) 0.199(2) 0.106(7) Uani 0.355(11) 1 d P A 2
H9B1 H 0.6302 0.5544 0.2532 0.160 Uiso 0.355(11) 1 calc PR A 2
H9B2 H 0.6063 0.4010 0.1283 0.160 Uiso 0.355(11) 1 calc PR A 2
H9B3 H 0.5746 0.3186 0.2392 0.160 Uiso 0.355(11) 1 calc PR A 2
O1B O -0.037(4) 0.833(3) 0.371(2) 0.165(11) Uani 0.355(11) 1 d P A 2
H1B H -0.0671 0.9418 0.4065 0.247 Uiso 0.355(11) 1 calc PR A 2
O2B O 0.253(3) 0.904(3) 0.519(2) 0.119(10) Uani 0.355(11) 1 d P A 2

loop_
_atom_site_aniso_label
_atom_site_aniso_U_11
_atom_site_aniso_U_22
_atom_site_aniso_U_33
_atom_site_aniso_U_23
_atom_site_aniso_U_13
_atom_site_aniso_U_12
C1A 0.125(11) 0.061(4) 0.101(9) -0.026(4) 0.037(8) 0.000(5)
C2A 0.075(3) 0.061(3) 0.081(4) 0.012(3) 0.027(3) 0.018(3)
C3A 0.078(3) 0.055(3) 0.076(3) 0.015(3) 0.030(3) 0.020(2)
C4A 0.085(4) 0.053(5) 0.089(6) 0.033(3) 0.029(4) 0.033(4)
C5A 0.066(4) 0.089(9) 0.072(7) 0.028(6) 0.020(4) 0.042(5)
C6A 0.130(9) 0.169(13) 0.135(12) 0.031(8) 0.052(8) 0.094(10)
C7A 0.084(5) 0.082(7) 0.111(7) 0.032(5) 0.042(5) 0.030(5)
C8A 0.170(11) 0.064(5) 0.089(6) 0.031(4) 0.065(6) 0.013(5)
C9A 0.070(4) 0.088(6) 0.105(7) 0.024(4) 0.031(4) 0.034(4)
O1A 0.066(4) 0.136(9) 0.076(7) -0.011(5) 0.005(4) 0.040(4)
O2A 0.072(4) 0.126(6) 0.068(3) -0.001(3) 0.010(3) 0.055(4)
C1B 0.040(6) 0.185(19) 0.055(8) 0.038(9) 0.015(6) 0.067(9)
C2B 0.077(6) 0.056(6) 0.082(7) 0.014(5) 0.023(5) 0.021(5)
C3B 0.077(5) 0.042(5) 0.082(6) 0.016(4) 0.026(4) 0.017(4)
C4B 0.071(6) 0.039(7) 0.076(9) 0.021(5) 0.020(6) 0.035(5)
C5B 0.19(2) 0.045(11) 0.101(18) -0.005(10) 0.061(16) 0.038(11)
C6B 0.23(3) 0.098(12) 0.047(6) -0.009(7) 0.024(10) 0.066(14)
C7B 0.23(3) 0.047(9) 0.130(18) 0.039(10) 0.070(16) -0.015(11)
C8B 0.104(14) 0.115(18) 0.21(3) 0.071(16) 0.090(16) 0.076(14)
C9B 0.098(11) 0.099(13) 0.120(18) 0.007(11) 0.039(11) 0.025(9)
O1B 0.145(18) 0.104(11) 0.20(2) -0.056(11) 0.042(14) -0.015(11)
O2B 0.176(18) 0.083(12) 0.105(18) 0.007(11) 0.066(13) 0.019(10)

loop_
_atom_type_symbol
_atom_type_description
_atom_type_scat_dispersion_real
_atom_type_scat_dispersion_imag
_atom_type_scat_source
C C 0.0033 0.0016 'International Tables Vol C Tables 4.2.6.8 and 6.1.1.4'
H H 0.0000 0.0000 'International Tables Vol C Tables 4.2.6.8 and 6.1.1.4'
O O 0.0106 0.0060 'International Tables Vol C Tables 4.2.6.8 and 6.1.1.4'

loop_
_geom_angle_atom_site_label_1
_geom_angle_atom_site_label_2
_geom_angle_atom_site_label_3
_geom_angle
O2A C1A O1A 124.6(10)
O2A C1A C2A 119.8(10)
O1A C1A C2A 114.9(11)
C3A C2A C7A 110.4(7)
C3A C2A C1A 106.3(6)
C7A C2A C1A 113.6(7)
C3A C2A H2A 108.8
C7A C2A H2A 108.8
C1A C2A H2A 108.8
C2A C3A C4A 111.7(6)
C2A C3A C8A 109.9(7)
C4A C3A C8A 110.7(6)
C2A C3A H3A 108.1
C4A C3A H3A 108.1
C8A C3A H3A 108.1
C5A C4A C9A 125.0(11)
C5A C4A C3A 117.5(9)
C9A C4A C3A 117.5(11)
C4A C5A C6A 128.6(9)
C4A C5A H5A 115.7
C6A C5A H5A 115.7
C1A O1A H1A 109.5
O2B C1B O1B 120.7(16)
O2B C1B C2B 114.4(13)
O1B C1B C2B 118.7(16)
C8B C2B C3B 111.7(15)
C8B C2B C1B 117.9(12)
C3B C2B C1B 104.2(9)
C8B C2B H2B 107.5
C3B C2B H2B 107.5
C1B C2B H2B 107.5
C4B C3B C2B 113.1(9)
C4B C3B C7B 113.1(14)
C2B C3B C7B 108.4(14)
C4B C3B H3B 107.3
C2B C3B H3B 107.3
C7B C3B H3B 107.3
C5B C4B C3B 121.4(17)
C5B C4B C9B 119.2(19)
C3B C4B C9B 119.4(18)
C4B C5B C6B 122(2)
C4B C5B H5B 118.9
C6B C5B H5B 118.9
C5B C6B H6B1 109.5
C5B C6B H6B2 109.5
H6B1 C6B H6B2 109.5
C5B C6B H6B3 109.5
H6B1 C6B H6B3 109.5
H6B2 C6B H6B3 109.5
C3B C7B H7B1 109.5
C3B C7B H7B2 109.5
H7B1 C7B H7B2 109.5
C3B C7B H7B3 109.5
H7B1 C7B H7B3 109.5
H7B2 C7B H7B3 109.5
C2B C8B H8B1 109.5
C2B C8B H8B2 109.5
H8B1 C8B H8B2 109.5
C2B C8B H8B3 109.5
H8B1 C8B H8B3 109.5
H8B2 C8B H8B3 109.5
C4B C9B H9B1 109.5
C4B C9B H9B2 109.5
H9B1 C9B H9B2 109.5
C4B C9B H9B3 109.5
H9B1 C9B H9B3 109.5
H9B2 C9B H9B3 109.5
C1B O1B H1B 109.5

loop_
_geom_bond_atom_site_label_1
_geom_bond_atom_site_label_2
_geom_bond_distance
C1A O2A 1.190(15)
C1A O1A 1.280(16)
C1A C2A 1.533(13)
C2A C3A 1.515(9)
C2A C7A 1.529(14)
C2A H2A 0.9800
C3A C4A 1.538(13)
C3A C8A 1.538(12)
C3A H3A 0.9800
C4A C5A 1.35(2)
C4A C9A 1.450(19)
C5A C6A 1.480(18)
C5A H5A 0.9300
C6A H6A1 0.9600
C6A H6A2 0.9600
C6A H6A3 0.9600
C7A H7A1 0.9600
C7A H7A2 0.9600
C7A H7A3 0.9600
C8A H8A1 0.9600
C8A H8A2 0.9600
C8A H8A3 0.9600
C9A H9A1 0.9600
C9A H9A2 0.9600
C9A H9A3 0.9600
O1A H1A 0.8200
C1B O2B 1.22(3)
C1B O1B 1.26(3)
C1B C2B 1.585(18)
C2B C8B 1.51(3)
C2B C3B 1.516(18)
C2B H2B 0.9800
C3B C4B 1.465(18)
C3B C7B 1.56(2)
C3B H3B 0.9800
C4B C5B 1.23(4)
C4B C9B 1.56(4)
C5B C6B 1.53(3)
C5B H5B 0.9300
C6B H6B1 0.9600
C6B H6B2 0.9600
C6B H6B3 0.9600
C7B H7B1 0.9600
C7B H7B2 0.9600
C7B H7B3 0.9600
C8B H8B1 0.9600
C8B H8B2 0.9600
C8B H8B3 0.9600
C9B H9B1 0.9600
C9B H9B2 0.9600
C9B H9B3 0.9600
O1B H1B 0.8200

loop_
_geom_hbond_atom_site_label_D
_geom_hbond_atom_site_label_H
_geom_hbond_atom_site_label_A
_geom_hbond_distance_DH
_geom_hbond_distance_HA
_geom_hbond_distance_DA
_geom_hbond_angle_DHA
_geom_hbond_site_symmetry_A
O1B H1B O2B 0.82 1.89 2.64(3) 151.2 2_576
O1A H1A O2A 0.82 1.84 2.627(12) 161.0 2_576

loop_
_geom_torsion_atom_site_label_1
_geom_torsion_atom_site_label_2
_geom_torsion_atom_site_label_3
_geom_torsion_atom_site_label_4
_geom_torsion
O2A C1A C2A C3A -62.8(12)
O1A C1A C2A C3A 126.2(10)
O2A C1A C2A C7A 58.8(13)
O1A C1A C2A C7A -112.2(12)
C7A C2A C3A C4A 54.5(7)
C1A C2A C3A C4A 178.1(8)
C7A C2A C3A C8A 177.7(7)
C1A C2A C3A C8A -58.7(9)
C2A C3A C4A C5A -122.9(9)
C8A C3A C4A C5A 114.3(10)
C2A C3A C4A C9A 54.6(9)
C8A C3A C4A C9A -68.2(11)
C9A C4A C5A C6A 9(2)
C3A C4A C5A C6A -173.3(15)
O2B C1B C2B C8B 90(2)
O1B C1B C2B C8B -63(2)
O2B C1B C2B C3B -145.5(16)
O1B C1B C2B C3B 62(2)
C8B C2B C3B C4B -52.7(14)
C1B C2B C3B C4B 178.9(12)
C8B C2B C3B C7B -178.9(14)
C1B C2B C3B C7B 52.7(15)
C2B C3B C4B C5B 118(2)
C7B C3B C4B C5B -118(3)
C2B C3B C4B C9B -62.6(16)
C7B C3B C4B C9B 61(2)
C3B C4B C5B C6B 167(2)
C9B C4B C5B C6B -13(4)
